data_8105163
loop_
_publ_author_name
'Liguo, Yang'
'Zhen, Zhang'
'Yongsheng, Niu'
'Fang, Wang'
'Dayong, Tian'

_publ_section_title
;
 Crystal structure of
 aqua-dichlorido-(4-(((3-ethoxy-2-oxidobenzylidene)hydrazono)(oxido)methyl)pyridin-1-ium-\k3
 N,O,O&#x2032;)iron(III), C15H16Cl2N3O4Fe
;
_journal_issue 3
_journal_name_full 'Zeitschrift f\"ur Kristallographie - New Crystal Structures'
_journal_page_first 535
_journal_page_last 537
_journal_paper_doi 10.1515/ncrs-2019-0760
_journal_volume 235
_journal_year 2020
_chemical_formula_sum 'C15 H15 Cl2 Fe N3 O4'
_chemical_formula_weight 428.05
_space_group_crystal_system monoclinic
_space_group_IT_number 14
_space_group_name_Hall '-P 2yn'
_space_group_name_H-M_alt 'P 1 21/n 1'
_atom_sites_solution_hydrogens mixed
_audit_creation_method SHELXL-2014/7
_cell_angle_alpha 90
_cell_angle_beta 112.546(2)
_cell_angle_gamma 90
_cell_formula_units_Z 4
_cell_length_a 8.7419(15)
_cell_length_b 22.717(4)
_cell_length_c 9.6256(16)
_cell_measurement_reflns_used 9936
_cell_measurement_temperature 170(2)
_cell_measurement_theta_max 27.39
_cell_measurement_theta_min 2.46
_cell_volume 1765.4(5)
_computing_structure_refinement 'SHELXL-2014/7 (Sheldrick, 2014)'
_diffrn_ambient_temperature 170(2)
_diffrn_measured_fraction_theta_full 0.995
_diffrn_measured_fraction_theta_max 0.990
_diffrn_measurement_device_type 'Bruker APEX-II CCD'
_diffrn_measurement_method '\f and \w scans'
_diffrn_radiation_type MoK\a
_diffrn_radiation_wavelength 0.71073
_diffrn_reflns_av_R_equivalents 0.0170
_diffrn_reflns_av_unetI/netI 0.0140
_diffrn_reflns_Laue_measured_fraction_full 0.995
_diffrn_reflns_Laue_measured_fraction_max 0.990
_diffrn_reflns_limit_h_max 11
_diffrn_reflns_limit_h_min -11
_diffrn_reflns_limit_k_max 29
_diffrn_reflns_limit_k_min -29
_diffrn_reflns_limit_l_max 12
_diffrn_reflns_limit_l_min -12
_diffrn_reflns_number 18605
_diffrn_reflns_point_group_measured_fraction_full 0.995
_diffrn_reflns_point_group_measured_fraction_max 0.990
_diffrn_reflns_theta_full 25.242
_diffrn_reflns_theta_max 27.395
_diffrn_reflns_theta_min 4.107
_exptl_absorpt_coefficient_mu 1.182
_exptl_absorpt_correction_T_max 0.7456
_exptl_absorpt_correction_T_min 0.6555
_exptl_absorpt_correction_type none
_exptl_crystal_colour yellow
_exptl_crystal_density_diffrn 1.610
_exptl_crystal_description block
_exptl_crystal_F_000 872
_exptl_crystal_size_max 0.08
_exptl_crystal_size_mid 0.06
_exptl_crystal_size_min 0.04
_refine_diff_density_max 0.607
_refine_diff_density_min -0.258
_refine_diff_density_rms 0.050
_refine_ls_extinction_coef .
_refine_ls_extinction_method none
_refine_ls_goodness_of_fit_ref 1.068
_refine_ls_hydrogen_treatment mixed
_refine_ls_matrix_type full
_refine_ls_number_parameters 252
_refine_ls_number_reflns 3981
_refine_ls_number_restraints 0
_refine_ls_restrained_S_all 1.068
_refine_ls_R_factor_all 0.0300
_refine_ls_R_factor_gt 0.0269
_refine_ls_shift/su_max 0.001
_refine_ls_shift/su_mean 0.000
_refine_ls_structure_factor_coef Fsqd
_refine_ls_weighting_details 'w=1/[\s^2^(Fo^2^)+(0.0408P)^2^+0.7617P] where P=(Fo^2^+2Fc^2^)/3'
_refine_ls_weighting_scheme calc
_refine_ls_wR_factor_gt 0.0761
_refine_ls_wR_factor_ref 0.0783
_reflns_Friedel_coverage 0.000
_reflns_Friedel_fraction_full .
_reflns_Friedel_fraction_max .
_reflns_number_gt 3641
_reflns_number_total 3981
_reflns_threshold_expression 'I > 2\s(I)'
_cod_data_source_file suppl_ncrs-2019-0760_suppl.cif
_cod_data_source_block 123_a
_cod_original_sg_symbol_H-M 'P 21/n'
_cod_database_code 8105163
_shelx_shelxl_version_number 2014/7
_shelx_space_group_comment
;
The symmetry employed for this shelxl refinement is uniquely defined
by the following loop, which should always be used as a source of
symmetry information in preference to the above space-group names.
They are only intended as comments.
;

loop_
_space_group_symop_operation_xyz
'x, y, z'
'-x+1/2, y+1/2, -z+1/2'
'-x, -y, -z'
'x-1/2, -y-1/2, z-1/2'

loop_
_atom_site_label
_atom_site_type_symbol
_atom_site_fract_x
_atom_site_fract_y
_atom_site_fract_z
_atom_site_U_iso_or_equiv
_atom_site_adp_type
_atom_site_occupancy
_atom_site_site_symmetry_order
_atom_site_calc_flag
_atom_site_refinement_flags_posn
_atom_site_refinement_flags_adp
_atom_site_refinement_flags_occupancy
_atom_site_disorder_assembly
_atom_site_disorder_group
Fe1 Fe 0.50776(3) 0.41040(2) 0.66793(2) 0.02434(8) Uani 1 1 d . . . . .
N1 N 0.78478(19) 0.32931(6) 0.83836(15) 0.0333(3) Uani 1 1 d . . . . .
N2 N 0.68412(17) 0.34383(6) 0.69019(15) 0.0282(3) Uani 1 1 d . . . . .
O1 O 0.64441(15) 0.40755(5) 0.89011(12) 0.0289(2) Uani 1 1 d . . . . .
O2 O 0.44850(15) 0.40173(5) 0.45612(12) 0.0299(3) Uani 1 1 d . . . . .
O3 O 0.31208(18) 0.41920(6) 0.16417(13) 0.0400(3) Uani 1 1 d . . . . .
N3 N 1.0677(2) 0.35458(8) 1.38674(17) 0.0444(4) Uani 1 1 d . . . . .
O4 O 0.67871(16) 0.47694(6) 0.66324(14) 0.0339(3) Uani 1 1 d . . . . .
H4 H 0.6717 0.4817 0.5745 0.051 Uiso 1 1 calc R U . . .
Cl1 Cl 0.33533(6) 0.33306(2) 0.69681(5) 0.03757(12) Uani 1 1 d . . . . .
Cl2 Cl 0.31553(6) 0.48324(2) 0.65481(5) 0.04173(12) Uani 1 1 d . . . . .
C1 C 0.8462(2) 0.40069(8) 1.1942(2) 0.0368(4) Uani 1 1 d . . . . .
H1 H 0.7634 0.4304 1.1624 0.044 Uiso 1 1 calc R U . . .
C2 C 0.9532(3) 0.39708(10) 1.3421(2) 0.0461(5) Uani 1 1 d . . . . .
H2 H 0.9457 0.4249 1.4130 0.055 Uiso 1 1 calc R U . . .
C4 C 1.0823(2) 0.31397(10) 1.2914(2) 0.0446(5) Uani 1 1 d . . . . .
H4A H 1.1634 0.2838 1.3273 0.053 Uiso 1 1 calc R U . . .
C5 C 0.9798(2) 0.31602(9) 1.1418(2) 0.0385(4) Uani 1 1 d . . . . .
H5 H 0.9899 0.2876 1.0736 0.046 Uiso 1 1 calc R U . . .
C6 C 0.8610(2) 0.36019(7) 1.09143(18) 0.0285(3) Uani 1 1 d . . . . .
C7 C 0.7534(2) 0.36607(7) 0.92901(17) 0.0273(3) Uani 1 1 d . . . . .
C8 C 0.7032(2) 0.31205(7) 0.58721(19) 0.0319(4) Uani 1 1 d . . . . .
H8 H 0.7827 0.2812 0.6180 0.038 Uiso 1 1 calc R U . . .
C9 C 0.6118(2) 0.32021(7) 0.42853(18) 0.0286(3) Uani 1 1 d . . . . .
C10 C 0.4932(2) 0.36537(7) 0.37048(17) 0.0260(3) Uani 1 1 d . . . . .
C11 C 0.4197(2) 0.37285(7) 0.21221(18) 0.0287(3) Uani 1 1 d . . . . .
C12 C 0.4578(2) 0.33485(8) 0.11753(19) 0.0341(4) Uani 1 1 d . . . . .
H12 H 0.4066 0.3400 0.0117 0.041 Uiso 1 1 calc R U . . .
C13 C 0.5709(2) 0.28907(8) 0.1765(2) 0.0367(4) Uani 1 1 d . . . . .
H13 H 0.5944 0.2627 0.1108 0.044 Uiso 1 1 calc R U . . .
C14 C 0.6478(2) 0.28220(8) 0.3288(2) 0.0357(4) Uani 1 1 d . . . . .
H14 H 0.7264 0.2515 0.3681 0.043 Uiso 1 1 calc R U . . .
C15 C 0.2803(7) 0.4440(3) 0.0146(4) 0.0387(12) Uani 0.665(13) 1 d . . P A 1
H15A H 0.3721 0.4337 -0.0171 0.046 Uiso 0.665(13) 1 calc R U P A 1
H15B H 0.2732 0.4874 0.0180 0.046 Uiso 0.665(13) 1 calc R U P A 1
C15' C 0.2166(11) 0.4187(5) -0.0026(6) 0.033(2) Uani 0.335(13) 1 d . . P A 2
H15C H 0.2917 0.4248 -0.0565 0.039 Uiso 0.335(13) 1 calc R U P A 2
H15D H 0.1583 0.3807 -0.0349 0.039 Uiso 0.335(13) 1 calc R U P A 2
C16 C 0.1215(5) 0.4196(2) -0.0944(4) 0.0529(12) Uani 0.599(6) 1 d . . P A 1
H16A H 0.0991 0.4359 -0.1946 0.079 Uiso 0.599(6) 1 calc R U P A 1
H16B H 0.1298 0.3766 -0.0977 0.079 Uiso 0.599(6) 1 calc R U P A 1
H16C H 0.0312 0.4302 -0.0627 0.079 Uiso 0.599(6) 1 calc R U P A 1
C16' C 0.0958(7) 0.4679(2) -0.0339(6) 0.0482(17) Uani 0.401(6) 1 d . . P A 2
H16D H 0.0294 0.4697 -0.1421 0.072 Uiso 0.401(6) 1 calc R U P A 2
H16E H 0.0229 0.4613 0.0206 0.072 Uiso 0.401(6) 1 calc R U P A 2
H16F H 0.1556 0.5051 -0.0008 0.072 Uiso 0.401(6) 1 calc R U P A 2
H30 H 0.670(3) 0.5062(12) 0.693(3) 0.055(8) Uiso 1 1 d . . . . .

loop_
_atom_site_aniso_label
_atom_site_aniso_U_11
_atom_site_aniso_U_22
_atom_site_aniso_U_33
_atom_site_aniso_U_23
_atom_site_aniso_U_13
_atom_site_aniso_U_12
Fe1 0.02846(14) 0.02495(13) 0.01703(12) 0.00149(8) 0.00585(9) 0.00466(8)
N1 0.0364(8) 0.0344(7) 0.0216(7) 0.0027(5) 0.0028(6) 0.0096(6)
N2 0.0314(7) 0.0283(7) 0.0198(6) 0.0023(5) 0.0041(5) 0.0058(5)
O1 0.0330(6) 0.0288(6) 0.0187(5) 0.0003(4) 0.0032(5) 0.0054(4)
O2 0.0393(7) 0.0304(6) 0.0179(5) 0.0013(4) 0.0087(5) 0.0098(5)
O3 0.0523(8) 0.0451(7) 0.0203(6) 0.0056(5) 0.0112(6) 0.0156(6)
N3 0.0406(9) 0.0546(10) 0.0250(8) 0.0050(7) -0.0019(7) -0.0026(7)
O4 0.0417(7) 0.0300(6) 0.0295(6) 0.0015(5) 0.0131(6) 0.0008(5)
Cl1 0.0389(2) 0.0413(2) 0.0243(2) 0.00670(16) 0.00286(17) -0.00998(18)
Cl2 0.0488(3) 0.0419(2) 0.0410(2) 0.00860(18) 0.0244(2) 0.01941(19)
C1 0.0404(10) 0.0368(9) 0.0243(8) 0.0007(7) 0.0024(7) 0.0038(7)
C2 0.0529(12) 0.0495(11) 0.0246(9) -0.0032(8) 0.0025(8) 0.0026(9)
C4 0.0376(10) 0.0506(11) 0.0346(10) 0.0127(8) 0.0017(8) 0.0092(9)
C5 0.0400(10) 0.0391(10) 0.0291(9) 0.0050(7) 0.0050(8) 0.0075(8)
C6 0.0280(8) 0.0296(8) 0.0217(7) 0.0027(6) 0.0025(6) -0.0024(6)
C7 0.0287(8) 0.0273(7) 0.0202(7) 0.0028(6) 0.0031(6) 0.0000(6)
C8 0.0362(9) 0.0287(8) 0.0279(8) 0.0016(6) 0.0092(7) 0.0088(7)
C9 0.0343(9) 0.0272(8) 0.0240(8) -0.0008(6) 0.0107(7) 0.0022(6)
C10 0.0318(8) 0.0250(7) 0.0221(7) -0.0017(6) 0.0111(6) -0.0019(6)
C11 0.0321(8) 0.0300(8) 0.0231(8) 0.0004(6) 0.0095(7) -0.0007(6)
C12 0.0415(10) 0.0393(9) 0.0208(8) -0.0055(7) 0.0112(7) -0.0049(7)
C13 0.0460(11) 0.0363(9) 0.0308(9) -0.0098(7) 0.0180(8) 0.0003(8)
C14 0.0425(10) 0.0313(8) 0.0342(9) -0.0031(7) 0.0158(8) 0.0059(7)
C15 0.049(2) 0.040(2) 0.0208(14) 0.0059(13) 0.0069(14) 0.000(2)
C15' 0.034(4) 0.035(4) 0.021(3) -0.002(2) 0.002(3) -0.004(3)
C16 0.044(2) 0.076(3) 0.033(2) 0.0016(17) 0.0083(19) -0.0073(18)
C16' 0.045(3) 0.048(3) 0.040(3) 0.013(2) 0.003(2) 0.001(2)

loop_
_atom_type_symbol
_atom_type_description
_atom_type_scat_dispersion_real
_atom_type_scat_dispersion_imag
_atom_type_scat_source
C C 0.0033 0.0016 'International Tables Vol C Tables 4.2.6.8 and 6.1.1.4'
H H 0.0000 0.0000 'International Tables Vol C Tables 4.2.6.8 and 6.1.1.4'
N N 0.0061 0.0033 'International Tables Vol C Tables 4.2.6.8 and 6.1.1.4'
O O 0.0106 0.0060 'International Tables Vol C Tables 4.2.6.8 and 6.1.1.4'
Cl Cl 0.1484 0.1585 'International Tables Vol C Tables 4.2.6.8 and 6.1.1.4'
Fe Fe 0.3463 0.8444 'International Tables Vol C Tables 4.2.6.8 and 6.1.1.4'

loop_
_geom_angle_atom_site_label_1
_geom_angle_atom_site_label_2
_geom_angle_atom_site_label_3
_geom_angle
_geom_angle_site_symmetry_1
_geom_angle_site_symmetry_3
O2 Fe1 O1 159.77(5) . .
O2 Fe1 N2 85.59(5) . .
O1 Fe1 N2 75.88(5) . .
O2 Fe1 O4 87.49(5) . .
O1 Fe1 O4 84.85(5) . .
N2 Fe1 O4 91.12(6) . .
O2 Fe1 Cl2 96.93(4) . .
O1 Fe1 Cl2 101.70(3) . .
N2 Fe1 Cl2 177.42(4) . .
O4 Fe1 Cl2 89.55(4) . .
O2 Fe1 Cl1 97.05(4) . .
O1 Fe1 Cl1 89.80(4) . .
N2 Fe1 Cl1 86.01(4) . .
O4 Fe1 Cl1 174.42(4) . .
Cl2 Fe1 Cl1 93.11(2) . .
C7 N1 N2 108.56(13) . .
C8 N2 N1 115.87(14) . .
C8 N2 Fe1 128.95(11) . .
N1 N2 Fe1 114.96(10) . .
C7 O1 Fe1 113.82(10) . .
C10 O2 Fe1 134.65(10) . .
C11 O3 C15 118.24(17) . .
C11 O3 C15' 112.6(3) . .
C2 N3 C4 122.20(16) . .
Fe1 O4 H4 109.5 . .
Fe1 O4 H30 117(2) . .
H4 O4 H30 107.2 . .
C2 C1 C6 119.02(18) . .
C2 C1 H1 120.5 . .
C6 C1 H1 120.5 . .
N3 C2 C1 120.25(19) . .
N3 C2 H2 119.9 . .
C1 C2 H2 119.9 . .
N3 C4 C5 119.89(18) . .
N3 C4 H4A 120.1 . .
C5 C4 H4A 120.1 . .
C4 C5 C6 119.32(18) . .
C4 C5 H5 120.3 . .
C6 C5 H5 120.3 . .
C5 C6 C1 119.28(16) . .
C5 C6 C7 121.16(15) . .
C1 C6 C7 119.52(15) . .
O1 C7 N1 126.33(14) . .
O1 C7 C6 117.99(14) . .
N1 C7 C6 115.61(14) . .
N2 C8 C9 124.18(15) . .
N2 C8 H8 117.9 . .
C9 C8 H8 117.9 . .
C10 C9 C14 119.72(15) . .
C10 C9 C8 122.55(14) . .
C14 C9 C8 117.69(15) . .
O2 C10 C9 123.54(14) . .
O2 C10 C11 118.21(14) . .
C9 C10 C11 118.24(14) . .
O3 C11 C12 124.36(15) . .
O3 C11 C10 115.12(14) . .
C12 C11 C10 120.52(16) . .
C11 C12 C13 120.50(16) . .
C11 C12 H12 119.7 . .
C13 C12 H12 119.7 . .
C14 C13 C12 120.10(15) . .
C14 C13 H13 120.0 . .
C12 C13 H13 120.0 . .
C13 C14 C9 120.82(16) . .
C13 C14 H14 119.6 . .
C9 C14 H14 119.6 . .
O3 C15 C16 108.8(4) . .
O3 C15 H15A 109.9 . .
C16 C15 H15A 109.9 . .
O3 C15 H15B 109.9 . .
C16 C15 H15B 109.9 . .
H15A C15 H15B 108.3 . .
C16' C15' O3 105.8(5) . .
C16' C15' H15C 110.6 . .
O3 C15' H15C 110.6 . .
C16' C15' H15D 110.6 . .
O3 C15' H15D 110.6 . .
H15C C15' H15D 108.7 . .
C15 C16 H16A 109.5 . .
C15 C16 H16B 109.5 . .
H16A C16 H16B 109.5 . .
C15 C16 H16C 109.5 . .
H16A C16 H16C 109.5 . .
H16B C16 H16C 109.5 . .
C15' C16' H16D 109.5 . .
C15' C16' H16E 109.5 . .
H16D C16' H16E 109.5 . .
C15' C16' H16F 109.5 . .
H16D C16' H16F 109.5 . .
H16E C16' H16F 109.5 . .

loop_
_geom_bond_atom_site_label_1
_geom_bond_atom_site_label_2
_geom_bond_distance
_geom_bond_site_symmetry_2
Fe1 O2 1.9115(12) .
Fe1 O1 2.0114(12) .
Fe1 N2 2.1110(14) .
Fe1 O4 2.1382(13) .
Fe1 Cl2 2.3270(5) .
Fe1 Cl1 2.3995(5) .
N1 C7 1.311(2) .
N1 N2 1.3982(19) .
N2 C8 1.288(2) .
O1 C7 1.2890(19) .
O2 C10 1.3270(18) .
O3 C11 1.369(2) .
O3 C15 1.470(3) .
O3 C15' 1.499(6) .
N3 C2 1.338(3) .
N3 C4 1.341(3) .
O4 H4 0.8400 .
O4 H30 0.74(3) .
C1 C2 1.374(3) .
C1 C6 1.393(2) .
C1 H1 0.9500 .
C2 H2 0.9500 .
C4 C5 1.375(3) .
C4 H4A 0.9500 .
C5 C6 1.391(2) .
C5 H5 0.9500 .
C6 C7 1.490(2) .
C8 C9 1.439(2) .
C8 H8 0.9500 .
C9 C10 1.413(2) .
C9 C14 1.413(2) .
C10 C11 1.418(2) .
C11 C12 1.385(2) .
C12 C13 1.397(3) .
C12 H12 0.9500 .
C13 C14 1.367(3) .
C13 H13 0.9500 .
C14 H14 0.9500 .
C15 C16 1.490(7) .
C15 H15A 0.9900 .
C15 H15B 0.9900 .
C15' C16' 1.486(8) .
C15' H15C 0.9900 .
C15' H15D 0.9900 .
C16 H16A 0.9800 .
C16 H16B 0.9800 .
C16 H16C 0.9800 .
C16' H16D 0.9800 .
C16' H16E 0.9800 .
C16' H16F 0.9800 .
